data_2210226
loop_
_publ_author_name
'Graham Smith'
'Urs D. Wermuth'
'David J. Young'
'Jonathan M. White'

_publ_section_title
;
 Bis(guanidinium) pyrazine-2,3-dicarboxylate trihydrate
;
_journal_coeditor_code FL2044
_journal_issue 9
_journal_name_full 'Acta Crystallographica Section E'
_journal_page_first o3912
_journal_page_last o3914
_journal_paper_doi 10.1107/S1600536806031047
_journal_volume 62
_journal_year 2006
_chemical_formula_moiety '2C H6 N3 +, C6 H2 N2 O4 2-, 3H2 O'
_chemical_formula_sum 'C8 H20 N8 O7'
_chemical_formula_weight 340.32
_chemical_melting_point 565
_chemical_name_common 'guanidinium pyrazine-2,3-dicarboxylate trihydrate'
_chemical_name_systematic
;
Bis(guanidinium) pyrazine-2,3-dicarboxylate trihydrate
;
_space_group_IT_number 13
_symmetry_cell_setting monoclinic
_symmetry_space_group_name_Hall '-P 2yc'
_symmetry_space_group_name_H-M 'P 1 2/c 1'
_atom_sites_solution_hydrogens geom
_atom_sites_solution_primary direct
_atom_sites_solution_secondary difmap
_audit_creation_method 'SHELXL97 (Sheldrick, 1997)'
_cell_angle_alpha 90.00
_cell_angle_beta 93.403(2)
_cell_angle_gamma 90.00
_cell_formula_units_Z 2
_cell_length_a 7.7141(8)
_cell_length_b 7.7252(8)
_cell_length_c 13.0299(13)
_cell_measurement_reflns_used 1956
_cell_measurement_temperature 130(2)
_cell_measurement_theta_max 27.49
_cell_measurement_theta_min 2.64
_cell_volume 775.12(14)
_computing_cell_refinement 'SAINT (Bruker, 1999)'
_computing_data_collection 'SMART (Bruker, 2000)'
_computing_data_reduction SAINT
_computing_molecular_graphics 'PLATON (Spek, 2003)'
_computing_publication_material PLATON
_computing_structure_refinement 'SHELXL97 (Sheldrick, 1997)'
_computing_structure_solution 'SHELXS97 (Sheldrick, 1997)'
_diffrn_ambient_temperature 130(2)
_diffrn_measured_fraction_theta_full 0.998
_diffrn_measured_fraction_theta_max 0.998
_diffrn_measurement_device_type 'Bruker CCD area-detector'
_diffrn_measurement_method '\f and \w'
_diffrn_radiation_monochromator graphite
_diffrn_radiation_source 'sealed tube'
_diffrn_radiation_type MoK\a
_diffrn_radiation_wavelength 0.71073
_diffrn_reflns_av_R_equivalents 0.0389
_diffrn_reflns_av_sigmaI/netI 0.0334
_diffrn_reflns_limit_h_max 9
_diffrn_reflns_limit_h_min -9
_diffrn_reflns_limit_k_max 8
_diffrn_reflns_limit_k_min -9
_diffrn_reflns_limit_l_max 8
_diffrn_reflns_limit_l_min -15
_diffrn_reflns_number 3904
_diffrn_reflns_theta_full 25.00
_diffrn_reflns_theta_max 25.00
_diffrn_reflns_theta_min 2.64
_diffrn_standards_decay_% 0.0
_exptl_absorpt_coefficient_mu 0.126
_exptl_absorpt_correction_type none
_exptl_crystal_colour colourless
_exptl_crystal_density_diffrn 1.458
_exptl_crystal_density_method 'not measured'
_exptl_crystal_description block
_exptl_crystal_F_000 360
_exptl_crystal_size_max 0.35
_exptl_crystal_size_mid 0.30
_exptl_crystal_size_min 0.25
_refine_diff_density_max 0.212
_refine_diff_density_min -0.161
_refine_ls_extinction_method none
_refine_ls_goodness_of_fit_ref 1.103
_refine_ls_hydrogen_treatment mixed
_refine_ls_matrix_type full
_refine_ls_number_parameters 141
_refine_ls_number_reflns 1360
_refine_ls_number_restraints 0
_refine_ls_restrained_S_all 1.103
_refine_ls_R_factor_all 0.0350
_refine_ls_R_factor_gt 0.0311
_refine_ls_shift/su_max 0.000
_refine_ls_shift/su_mean 0.000
_refine_ls_structure_factor_coef Fsqd
_refine_ls_weighting_details 'calc w=1/[\s^2^(Fo^2^)+(0.0474P)^2^+0.0086P] where P=(Fo^2^+2Fc^2^)/3'
_refine_ls_weighting_scheme calc
_refine_ls_wR_factor_gt 0.0832
_refine_ls_wR_factor_ref 0.0851
_reflns_number_gt 1202
_reflns_number_total 1360
_reflns_threshold_expression I>2\s(I)
_cod_data_source_file fl2044.cif
_cod_data_source_block I
_cod_original_sg_symbol_H-M 'P 2/c'
_cod_database_code 2210226
_cod_database_fobs_code 2210226

loop_
_symmetry_equiv_pos_as_xyz
'x, y, z'
'-x, y, -z+1/2'
'-x, -y, -z'
'x, -y, z+1/2'

loop_
_atom_site_aniso_label
_atom_site_aniso_U_11
_atom_site_aniso_U_22
_atom_site_aniso_U_33
_atom_site_aniso_U_12
_atom_site_aniso_U_13
_atom_site_aniso_U_23
O21 0.0239(5) 0.0202(6) 0.0177(5) -0.0025(4) -0.0056(4) -0.0006(4)
O22 0.0263(6) 0.0203(5) 0.0222(6) -0.0044(4) -0.0030(4) 0.0054(4)
N1 0.0203(6) 0.0174(6) 0.0135(6) 0.0016(5) 0.0002(5) 0.0004(5)
C2 0.0181(7) 0.0181(7) 0.0101(7) 0.0008(5) 0.0014(5) 0.0009(5)
C6 0.0236(7) 0.0158(7) 0.0143(7) 0.0026(6) 0.0025(6) 0.0006(6)
C21 0.0136(7) 0.0169(7) 0.0188(7) 0.0035(5) -0.0002(6) -0.0008(6)
N1G 0.0186(7) 0.0187(7) 0.0209(7) 0.0021(5) -0.0034(5) -0.0044(5)
N2G 0.0246(7) 0.0212(7) 0.0273(7) 0.0035(6) -0.0086(6) -0.0076(6)
N3G 0.0182(6) 0.0198(7) 0.0224(7) 0.0001(5) -0.0038(5) -0.0021(5)
C1G 0.0192(7) 0.0183(7) 0.0132(7) -0.0002(6) 0.0015(6) 0.0018(6)
O1W 0.0278(6) 0.0222(6) 0.0199(6) -0.0036(4) -0.0004(5) -0.0022(5)
O2W 0.0222(8) 0.0159(7) 0.0323(9) 0.0000 0.0013(7) 0.0000

loop_
_atom_site_type_symbol
_atom_site_label
_atom_site_fract_x
_atom_site_fract_y
_atom_site_fract_z
_atom_site_U_iso_or_equiv
_atom_site_thermal_displace_type
_atom_site_occupancy
O O21 0.75174(12) 0.55020(11) 0.10249(7) 0.0209(3) Uani 1.000
O O22 0.80649(12) 0.43969(12) 0.25967(7) 0.0231(3) Uani 1.000
N N1 0.83813(14) 0.86590(14) 0.19627(8) 0.0171(3) Uani 1.000
C C2 0.91909(16) 0.71685(16) 0.22302(10) 0.0154(4) Uani 1.000
C C6 0.91933(17) 1.01324(18) 0.22345(10) 0.0179(4) Uani 1.000
C C21 0.81946(16) 0.55376(17) 0.19303(11) 0.0165(4) Uani 1.000
N N1G 0.47431(16) 0.94365(17) 0.12223(9) 0.0196(4) Uani 1.000
N N2G 0.40920(18) 0.69045(16) 0.03843(10) 0.0248(4) Uani 1.000
N N3G 0.20799(15) 0.90970(17) 0.03598(9) 0.0203(4) Uani 1.000
C C1G 0.36409(17) 0.84835(17) 0.06520(10) 0.0169(4) Uani 1.000
O O1W 0.10220(13) 0.26837(13) 0.05415(9) 0.0234(3) Uani 1.000
O O2W 0.50000 0.24843(18) 0.25000 0.0235(5) Uani 1.000
H H6 0.865 1.120 0.205 0.022 Uiso 1.000
H H11G 0.4487(19) 1.046(2) 0.1450(13) 0.025(4) Uiso 1.000
H H12G 0.576(2) 0.9006(19) 0.1406(12) 0.028(4) Uiso 1.000
H H21G 0.514(2) 0.645(2) 0.0647(14) 0.044(5) Uiso 1.000
H H22G 0.343(2) 0.634(2) -0.0088(14) 0.037(5) Uiso 1.000
H H31G 0.1868(18) 1.029(2) 0.0464(12) 0.024(4) Uiso 1.000
H H32G 0.133(2) 0.843(2) 0.0051(12) 0.024(4) Uiso 1.000
H H11W 0.125(3) 0.334(3) 0.1038(18) 0.064(7) Uiso 1.000
H H12W 0.154(2) 0.331(3) 0.0023(17) 0.061(6) Uiso 1.000
H H21W 0.406(2) 0.324(3) 0.2487(16) 0.057(6) Uiso 1.000

loop_
_atom_type_symbol
_atom_type_description
_atom_type_scat_dispersion_real
_atom_type_scat_dispersion_imag
_atom_type_scat_source
C C 0.0033 0.0016 'International Tables Vol C Tables 4.2.6.8 and 6.1.1.4'
H H 0.0000 0.0000 'International Tables Vol C Tables 4.2.6.8 and 6.1.1.4'
N N 0.0061 0.0033 'International Tables Vol C Tables 4.2.6.8 and 6.1.1.4'
O O 0.0106 0.0060 'International Tables Vol C Tables 4.2.6.8 and 6.1.1.4'

loop_
_geom_angle_atom_site_label_1
_geom_angle_atom_site_label_2
_geom_angle_atom_site_label_3
_geom_angle_site_symmetry_1
_geom_angle_site_symmetry_3
_geom_angle
_geom_angle_publ_flag
H11W O1W H12W . . 100(2) no
H21W O2W H21W . 2_655 102.3(18) no
C2 N1 C6 . . 117.19(11) no
H11G N1G H12G . . 118.1(14) no
C1G N1G H11G . . 123.1(10) no
C1G N1G H12G . . 118.7(10) no
H21G N2G H22G . . 121.4(14) no
C1G N2G H22G . . 119.1(10) no
C1G N2G H21G . . 119.3(10) no
C1G N3G H31G . . 117.9(9) no
H31G N3G H32G . . 122.3(14) no
C1G N3G H32G . . 119.7(11) no
N1 C2 C21 . . 115.10(11) no
N1 C2 C2 . 2_755 121.18(11) no
C2 C2 C21 2_755 . 123.69(11) no
N1 C6 C6 . 2_755 121.63(12) no
O22 C21 C2 . . 117.98(12) no
O21 C21 O22 . . 126.19(12) no
O21 C21 C2 . . 115.77(11) no
C6 C6 H6 2_755 . 120 no
N1 C6 H6 . . 119 no
N1G C1G N3G . . 120.33(13) no
N2G C1G N3G . . 120.15(13) no
N1G C1G N2G . . 119.52(13) no

loop_
_geom_bond_atom_site_label_1
_geom_bond_atom_site_label_2
_geom_bond_site_symmetry_2
_geom_bond_distance
_geom_bond_publ_flag
O21 C21 . 1.2618(17) no
O22 C21 . 1.2453(17) no
O1W H11W . 0.83(2) no
O1W H12W . 0.94(2) no
O2W H21W . 0.930(19) no
O2W H21W 2_655 0.930(19) no
N1 C2 . 1.3459(16) no
N1 C6 . 1.3368(17) no
N1G C1G . 1.3199(18) no
N2G C1G . 1.3210(18) no
N3G C1G . 1.3286(18) no
N1G H12G . 0.872(15) no
N1G H11G . 0.871(16) no
N2G H22G . 0.890(17) no
N2G H21G . 0.928(16) no
N3G H32G . 0.857(15) no
N3G H31G . 0.947(15) no
C2 C2 2_755 1.3959(18) no
C2 C21 . 1.5150(18) no
C6 C6 2_755 1.3876(19) no
C6 H6 . 0.950 no

loop_
_geom_hbond_atom_site_label_D
_geom_hbond_atom_site_label_H
_geom_hbond_atom_site_label_A
_geom_hbond_site_symmetry_A
_geom_hbond_distance_DH
_geom_hbond_distance_HA
_geom_hbond_distance_DA
_geom_hbond_angle_DHA
_geom_hbond_publ_flag
O1W H11W O22 2_655 0.83(2) 2.00(2) 2.8160(15) 167(2) yes
O1W H12W O21 3_665 0.94(2) 1.83(2) 2.7700(14) 178(2) yes
O2W H21W O22 2_655 0.930(19) 1.865(18) 2.7845(12) 170(2) yes
N1G H11G O2W 1_565 0.871(16) 2.100(16) 2.8836(17) 149.3(14) yes
N1G H11G O2W 2_665 0.871(16) 2.100(16) 2.8836(17) 149.3(14) yes
N1G H12G N1 . 0.872(15) 2.124(15) 2.9743(17) 164.6(13) yes
N2G H21G O21 . 0.928(16) 2.009(16) 2.9310(17) 172.3(16) yes
N2G H22G O21 3_665 0.890(17) 1.986(17) 2.8458(16) 162.0(14) yes
N3G H31G O1W 1_565 0.947(15) 1.966(15) 2.9021(17) 169.6(13) yes
N3G H32G O1W 3_565 0.857(15) 2.112(16) 2.9434(16) 163.3(14) yes

loop_
_geom_torsion_atom_site_label_1
_geom_torsion_atom_site_label_2
_geom_torsion_atom_site_label_3
_geom_torsion_atom_site_label_4
_geom_torsion_site_symmetry_1
_geom_torsion_site_symmetry_3
_geom_torsion_site_symmetry_4
_geom_torsion
_geom_torsion_publ_flag
C6 N1 C2 C21 . . . 178.38(11) no
C6 N1 C2 C2 . . 2_755 0.1(2) no
C2 N1 C6 C6 . . 2_755 0.32(18) no
N1 C2 C21 O21 . . . 45.86(16) no
N1 C2 C21 O22 . . . -131.67(12) no
C2 C2 C21 O21 2_556 . . 120.47(11) no
C2 C2 C21 O22 2_556 . . -57.13(10) no
N1 C2 C2 N1 . 2_755 2_755 -0.3(2) no
N1 C2 C2 C21 . 2_755 2_755 -178.43(12) no
C21 C2 C2 C21 . 2_755 2_755 3.4(2) no
N1 C6 C6 N1 . 2_755 2_755 -0.5(2) no
